data_7037002
loop_
_publ_author_name
'Li, Yuxiang'
'Weng, Zhehui'
'Wang, Yanlong'
'Chen, Lanhua'
'Sheng, Daopeng'
'Liu, Yunhai'
'Diwu, Juan'
'Chai, Zhifang'
'Albrecht-Schmitt, Thomas E'
'Wang, Shuao'

_publ_section_title
;
 Centrosymmetric and chiral porous thorium organic frameworks exhibiting
 uncommon thorium coordination environments.
;
_journal_issue 48
_journal_name_full 'Dalton transactions (Cambridge, England : 2003)'
_journal_page_first 20867
_journal_page_last 20873
_journal_paper_doi 10.1039/c5dt03363b
_journal_volume 44
_journal_year 2015
_chemical_formula_moiety Th(C21H12PO7)(OH)(H2O)9
_chemical_formula_sum 'C21 H12 O17 P Th'
_chemical_formula_weight 799.32
_chemical_melting_point ?
_chemical_name_common Th(TPO)(OH)(H2O)
_chemical_name_systematic 'Thorium carboxylate'
_space_group_IT_number 2
_symmetry_cell_setting triclinic
_symmetry_space_group_name_Hall '-P 1'
_symmetry_space_group_name_H-M 'P -1'
_atom_sites_solution_hydrogens geom
_atom_sites_solution_primary direct
_atom_sites_solution_secondary difmap
_audit_creation_method SHELXL-97
_audit_update_record
;
2015-08-28 deposited with the CCDC.
2015-10-26 downloaded from the CCDC.
;
_cell_angle_alpha 66.065(4)
_cell_angle_beta 78.731(4)
_cell_angle_gamma 69.924(4)
_cell_formula_units_Z 2
_cell_length_a 11.797(2)
_cell_length_b 12.889(2)
_cell_length_c 14.037(3)
_cell_measurement_reflns_used 8380
_cell_measurement_temperature 273(2)
_cell_measurement_theta_max 27.56
_cell_measurement_theta_min 2.17
_cell_volume 1828.3(6)
_computing_cell_refinement 'smart saint'
_computing_data_collection smart
_computing_data_reduction SAINT
_computing_molecular_graphics 'SHELXP-97 (Sheldrick, 1997)'
_computing_publication_material 'SHELXCIF-97 (Sheldrick, 2000)'
_computing_structure_refinement 'SHELXL-97 (Sheldrick, 1997)'
_computing_structure_solution 'SHELXS-97 (Sheldrick, 1990)'
_diffrn_ambient_temperature 273(2)
_diffrn_measured_fraction_theta_full 0.991
_diffrn_measured_fraction_theta_max 0.991
_diffrn_measurement_device_type 'BRUKER apex II'
_diffrn_measurement_method '0.5 wide w/ exposures'
_diffrn_radiation_monochromator graphite
_diffrn_radiation_source 'fine-focus sealed tube'
_diffrn_radiation_type MoK\a
_diffrn_radiation_wavelength 0.71073
_diffrn_reflns_av_R_equivalents 0.0363
_diffrn_reflns_av_sigmaI/netI 0.0257
_diffrn_reflns_limit_h_max 15
_diffrn_reflns_limit_h_min -15
_diffrn_reflns_limit_k_max 16
_diffrn_reflns_limit_k_min -16
_diffrn_reflns_limit_l_max 18
_diffrn_reflns_limit_l_min -18
_diffrn_reflns_number 48307
_diffrn_reflns_theta_full 27.56
_diffrn_reflns_theta_max 27.56
_diffrn_reflns_theta_min 2.17
_exptl_absorpt_coefficient_mu 4.180
_exptl_absorpt_correction_T_max 0.863
_exptl_absorpt_correction_T_min 0.498
_exptl_absorpt_correction_type numerical
_exptl_absorpt_process_details SHELTXPREP
_exptl_crystal_colour colourless
_exptl_crystal_density_diffrn 1.452
_exptl_crystal_density_method 'not measured'
_exptl_crystal_description prism
_exptl_crystal_F_000 758
_exptl_crystal_size_max 0.05
_exptl_crystal_size_mid 0.02
_exptl_crystal_size_min 0.02
_refine_diff_density_max 6.978
_refine_diff_density_min -3.449
_refine_diff_density_rms 0.385
_refine_ls_extinction_method none
_refine_ls_goodness_of_fit_ref 1.058
_refine_ls_hydrogen_treatment mixed
_refine_ls_matrix_type full
_refine_ls_number_parameters 361
_refine_ls_number_reflns 8380
_refine_ls_number_restraints 6
_refine_ls_restrained_S_all 1.060
_refine_ls_R_factor_all 0.0695
_refine_ls_R_factor_gt 0.0653
_refine_ls_shift/su_max 0.000
_refine_ls_shift/su_mean 0.000
_refine_ls_structure_factor_coef Fsqd
_refine_ls_weighting_details 'calc w=1/[\s^2^(Fo^2^)+(0.1355P)^2^+69.5604P] where P=(Fo^2^+2Fc^2^)/3'
_refine_ls_weighting_scheme calc
_refine_ls_wR_factor_gt 0.2289
_refine_ls_wR_factor_ref 0.2353
_reflns_number_gt 7888
_reflns_number_total 8380
_reflns_threshold_expression >2sigma(I)
_cod_data_source_file c5dt03363b2.cif
_cod_data_source_block b
_cod_depositor_comments
;
The following automatic conversions were performed:

'_chemical_melting_point' value 'N/A' was changed to '?' - the value
is undefined or not given.

Automatic conversion script
Id: cif_fix_values 3271 2015-04-21 07:52:19Z andrius 

 Adding full bibliography for 7037002--7037003.cif.
;
_cod_original_sg_symbol_H-M P-1
_cod_database_code 7037002

loop_
_symmetry_equiv_pos_as_xyz
'x, y, z'
'-x, -y, -z'

loop_
_atom_site_label
_atom_site_type_symbol
_atom_site_fract_x
_atom_site_fract_y
_atom_site_fract_z
_atom_site_U_iso_or_equiv
_atom_site_adp_type
_atom_site_occupancy
_atom_site_symmetry_multiplicity
_atom_site_calc_flag
_atom_site_refinement_flags
Th1 Th 0.53975(3) 0.55039(3) 0.60113(3) 0.01684(15) Uani 1 1 d .
P1 P 0.7234(2) 0.6557(3) 0.7215(2) 0.0166(5) Uani 1 1 d .
O8 O 0.5308(7) 0.3908(7) 0.5662(6) 0.0149(14) Uani 1 1 d .
O1 O 0.6658(8) 0.5981(8) 0.6786(6) 0.0228(17) Uani 1 1 d .
O9 O 0.7165(9) 0.3653(9) 0.6861(8) 0.034(2) Uani 1 1 d .
C1 C 0.6671(11) 0.8141(10) 0.6641(9) 0.021(2) Uani 1 1 d .
C8 C 0.8830(10) 0.6107(11) 0.6927(9) 0.022(2) Uani 1 1 d .
C2 C 0.5466(11) 0.8704(10) 0.6877(9) 0.024(2) Uani 1 1 d .
H2A H 0.4984 0.8261 0.7358 0.029 Uiso 1 1 calc R
C17 C 0.6814(13) 0.4983(12) 0.9147(10) 0.029(3) Uani 1 1 d .
H17A H 0.6992 0.4457 0.8804 0.034 Uiso 1 1 calc R
C16 C 0.6897(10) 0.6132(11) 0.8592(9) 0.021(2) Uani 1 1 d .
C6 C 0.7378(12) 0.8793(12) 0.5897(11) 0.031(3) Uani 1 1 d .
H6A H 0.8174 0.8416 0.5732 0.038 Uiso 1 1 calc R
C21 C 0.6642(13) 0.6921(12) 0.9099(10) 0.029(3) Uani 1 1 d .
H21A H 0.6715 0.7682 0.8735 0.035 Uiso 1 1 calc R
C9 C 0.9620(13) 0.6462(18) 0.7249(14) 0.046(4) Uani 1 1 d .
H9B H 0.9333 0.6918 0.7664 0.055 Uiso 1 1 calc R
C13 C 0.9280(12) 0.5379(17) 0.6375(15) 0.046(4) Uani 1 1 d .
H13A H 0.8769 0.5070 0.6213 0.055 Uiso 1 1 calc R
O2 O 0.4167(8) 1.2450(8) 0.5317(7) 0.0265(18) Uani 1 1 d .
O3 O 0.5920(9) 1.2418(8) 0.4425(8) 0.032(2) Uani 1 1 d .
C7 C 0.5217(12) 1.1877(11) 0.5103(11) 0.028(3) Uani 1 1 d .
C3 C 0.5000(11) 0.9908(11) 0.6396(10) 0.026(2) Uani 1 1 d .
H3A H 0.4209 1.0290 0.6569 0.031 Uiso 1 1 calc R
C4 C 0.5712(11) 1.0558(11) 0.5650(9) 0.024(2) Uani 1 1 d .
C5 C 0.6895(13) 1.0007(12) 0.5398(12) 0.036(3) Uani 1 1 d .
H5A H 0.7364 1.0448 0.4895 0.044 Uiso 1 1 calc R
C12 C 1.0508(12) 0.5093(18) 0.6049(16) 0.049(5) Uani 1 1 d .
H12A H 1.0803 0.4612 0.5657 0.059 Uiso 1 1 calc R
C10 C 1.0840(12) 0.6135(17) 0.6950(14) 0.042(4) Uani 1 1 d .
H10A H 1.1374 0.6343 0.7197 0.051 Uiso 1 1 calc R
C11 C 1.1275(10) 0.5513(10) 0.6301(9) 0.020(2) Uani 1 1 d .
C14 C 1.2569(10) 0.5269(10) 0.5880(9) 0.019(2) Uani 1 1 d .
O4 O 1.3263(7) 0.5569(8) 0.6221(7) 0.0235(17) Uani 1 1 d .
O5 O 1.2825(8) 0.4870(10) 0.5174(7) 0.033(2) Uani 1 1 d U
O6 O 0.5705(8) 0.4023(8) 1.2342(7) 0.0253(17) Uani 1 1 d .
O7 O 0.5153(9) 0.5888(8) 1.2187(7) 0.0295(19) Uani 1 1 d .
C20 C 0.6160(10) 0.5425(11) 1.0699(9) 0.022(2) Uani 1 1 d .
C15 C 0.5669(11) 0.5070(11) 1.1823(9) 0.023(2) Uani 1 1 d .
C18 C 0.6473(12) 0.4620(12) 1.0196(10) 0.027(2) Uani 1 1 d .
H18A H 0.6451 0.3843 1.0568 0.033 Uiso 1 1 calc R
C19 C 0.6272(13) 0.6561(12) 1.0163(10) 0.030(3) Uani 1 1 d .
H19A H 0.6102 0.7082 1.0511 0.036 Uiso 1 1 calc R
O1W O 0.6035(18) 0.7570(13) 1.2445(11) 0.071(5) Uani 1 1 d .
O2W O 0.7709(14) 0.2030(13) 0.5924(12) 0.062(4) Uani 1 1 d .
O3W O 0.753(2) 0.1945(19) 0.8881(15) 0.102(7) Uani 1 1 d .
O4W O 0.493(3) 0.990(2) 1.1054(16) 0.110(8) Uani 1 1 d .
O5W O 0.749(3) 0.1888(18) 1.236(2) 0.154(14) Uani 1 1 d .
O6W O 1.182(3) 0.207(2) 0.623(3) 0.153(13) Uani 1 1 d .
O7W O 0.659(3) 0.111(3) 1.090(2) 0.155(13) Uani 1 1 d .
O8W O 0.275(3) 0.963(3) 1.203(2) 0.165(14) Uani 1 1 d .

loop_
_atom_site_aniso_label
_atom_site_aniso_U_11
_atom_site_aniso_U_22
_atom_site_aniso_U_33
_atom_site_aniso_U_23
_atom_site_aniso_U_13
_atom_site_aniso_U_12
Th1 0.0142(2) 0.0220(2) 0.0160(2) -0.00878(16) 0.00243(13) -0.00703(15)
P1 0.0132(12) 0.0215(13) 0.0169(12) -0.0111(10) 0.0042(9) -0.0051(10)
O8 0.015(3) 0.019(3) 0.013(3) -0.007(3) 0.002(3) -0.008(3)
O1 0.022(4) 0.032(4) 0.020(4) -0.013(3) 0.001(3) -0.012(3)
O9 0.029(5) 0.030(5) 0.041(5) -0.013(4) -0.006(4) -0.006(4)
C1 0.022(5) 0.019(5) 0.019(5) -0.003(4) 0.003(4) -0.009(4)
C8 0.017(5) 0.030(6) 0.023(5) -0.015(5) 0.005(4) -0.007(4)
C2 0.023(6) 0.020(5) 0.021(5) -0.004(4) 0.002(4) -0.004(4)
C17 0.038(7) 0.034(7) 0.021(6) -0.017(5) 0.008(5) -0.017(6)
C16 0.017(5) 0.028(6) 0.021(5) -0.011(5) 0.007(4) -0.012(4)
C6 0.025(6) 0.025(6) 0.032(7) -0.008(5) 0.017(5) -0.006(5)
C21 0.043(7) 0.030(6) 0.022(6) -0.014(5) 0.012(5) -0.020(6)
C9 0.021(6) 0.088(13) 0.063(10) -0.068(10) 0.015(6) -0.018(7)
C13 0.017(6) 0.075(11) 0.077(12) -0.064(10) 0.015(7) -0.018(7)
O2 0.022(4) 0.025(4) 0.028(4) -0.009(4) 0.001(3) -0.004(3)
O3 0.032(5) 0.024(4) 0.032(5) -0.004(4) 0.006(4) -0.010(4)
C7 0.028(6) 0.023(6) 0.035(7) -0.013(5) -0.005(5) -0.006(5)
C3 0.018(5) 0.027(6) 0.030(6) -0.014(5) 0.009(5) -0.005(5)
C4 0.024(6) 0.025(6) 0.021(5) -0.009(5) 0.001(4) -0.007(5)
C5 0.033(7) 0.023(6) 0.042(8) -0.006(6) 0.015(6) -0.012(5)
C12 0.018(6) 0.086(12) 0.090(13) -0.077(12) 0.017(7) -0.026(7)
C10 0.014(6) 0.077(11) 0.068(10) -0.060(10) 0.011(6) -0.019(6)
C11 0.013(5) 0.025(5) 0.019(5) -0.010(4) -0.001(4) 0.000(4)
C14 0.019(5) 0.017(5) 0.020(5) -0.008(4) 0.004(4) -0.007(4)
O4 0.019(4) 0.035(5) 0.024(4) -0.019(4) 0.003(3) -0.009(3)
O5 0.018(4) 0.076(6) 0.033(4) -0.042(4) 0.016(3) -0.029(4)
O6 0.029(4) 0.030(4) 0.020(4) -0.010(3) 0.003(3) -0.014(4)
O7 0.038(5) 0.023(4) 0.019(4) -0.004(3) 0.003(4) -0.006(4)
C20 0.020(5) 0.031(6) 0.020(5) -0.013(5) 0.002(4) -0.011(4)
C15 0.021(5) 0.034(6) 0.018(5) -0.012(5) 0.003(4) -0.012(5)
C18 0.035(7) 0.028(6) 0.023(6) -0.011(5) 0.007(5) -0.016(5)
C19 0.042(7) 0.031(6) 0.023(6) -0.015(5) 0.008(5) -0.015(6)
O1W 0.126(14) 0.061(8) 0.040(7) -0.022(6) 0.018(8) -0.053(9)
O2W 0.062(9) 0.057(8) 0.074(10) -0.033(7) -0.023(7) -0.003(7)
O3W 0.122(17) 0.090(14) 0.062(11) -0.013(10) -0.004(11) -0.013(12)
O4W 0.18(2) 0.092(14) 0.072(12) -0.028(11) -0.001(14) -0.058(16)
O5W 0.18(3) 0.061(11) 0.117(18) -0.015(12) 0.081(18) 0.018(13)
O6W 0.13(2) 0.096(16) 0.19(3) -0.054(18) 0.10(2) -0.040(15)
O7W 0.20(3) 0.14(2) 0.12(2) -0.071(19) 0.09(2) -0.07(2)
O8W 0.16(3) 0.25(4) 0.085(17) -0.01(2) -0.017(17) -0.12(3)

loop_
_atom_type_symbol
_atom_type_description
_atom_type_scat_dispersion_real
_atom_type_scat_dispersion_imag
_atom_type_scat_source
C C 0.0033 0.0016 'International Tables Vol C Tables 4.2.6.8 and 6.1.1.4'
H H 0.0000 0.0000 'International Tables Vol C Tables 4.2.6.8 and 6.1.1.4'
O O 0.0106 0.0060 'International Tables Vol C Tables 4.2.6.8 and 6.1.1.4'
P P 0.1023 0.0942 'International Tables Vol C Tables 4.2.6.8 and 6.1.1.4'
Th Th -7.2400 8.8979 'International Tables Vol C Tables 4.2.6.8 and 6.1.1.4'

loop_
_geom_angle_atom_site_label_1
_geom_angle_atom_site_label_2
_geom_angle_atom_site_label_3
_geom_angle
_geom_angle_site_symmetry_1
_geom_angle_site_symmetry_3
O8 Th1 O1 139.9(3) . .
O8 Th1 O8 67.0(3) . 2_666
O1 Th1 O8 138.7(3) . 2_666
O8 Th1 O5 75.5(3) . 2_766
O1 Th1 O5 84.6(3) . 2_766
O8 Th1 O5 72.7(3) 2_666 2_766
O8 Th1 O4 72.8(3) . 1_455
O1 Th1 O4 136.5(3) . 1_455
O8 Th1 O4 70.9(3) 2_666 1_455
O5 Th1 O4 138.7(3) 2_766 1_455
O8 Th1 O3 132.3(3) . 2_676
O1 Th1 O3 87.8(3) . 2_676
O8 Th1 O3 73.6(3) 2_666 2_676
O5 Th1 O3 117.3(4) 2_766 2_676
O4 Th1 O3 69.7(3) 1_455 2_676
O8 Th1 O7 77.4(3) . 2_667
O1 Th1 O7 89.4(3) . 2_667
O8 Th1 O7 131.7(3) 2_666 2_667
O5 Th1 O7 128.9(4) 2_766 2_667
O4 Th1 O7 68.0(3) 1_455 2_667
O3 Th1 O7 113.1(3) 2_676 2_667
O8 Th1 O9 71.0(3) . .
O1 Th1 O9 69.0(3) . .
O8 Th1 O9 126.1(3) 2_666 .
O5 Th1 O9 65.1(4) 2_766 .
O4 Th1 O9 125.5(3) 1_455 .
O3 Th1 O9 156.6(3) 2_676 .
O7 Th1 O9 65.4(3) 2_667 .
O8 Th1 O6 123.0(3) . 2_667
O1 Th1 O6 68.8(3) . 2_667
O8 Th1 O6 130.6(3) 2_666 2_667
O5 Th1 O6 153.1(3) 2_766 2_667
O4 Th1 O6 68.2(3) 1_455 2_667
O3 Th1 O6 67.0(3) 2_676 2_667
O7 Th1 O6 50.2(3) 2_667 2_667
O9 Th1 O6 100.3(3) . 2_667
O8 Th1 O2 129.5(3) . 2_676
O1 Th1 O2 70.9(3) . 2_676
O8 Th1 O2 68.9(3) 2_666 2_676
O5 Th1 O2 68.9(3) 2_766 2_676
O4 Th1 O2 114.0(3) 1_455 2_676
O3 Th1 O2 50.0(3) 2_676 2_676
O7 Th1 O2 153.0(3) 2_667 2_676
O9 Th1 O2 120.4(3) . 2_676
O6 Th1 O2 104.1(3) 2_667 2_676
O8 Th1 C15 100.5(3) . 2_667
O1 Th1 C15 78.5(3) . 2_667
O8 Th1 C15 136.0(3) 2_666 2_667
O5 Th1 C15 147.8(4) 2_766 2_667
O4 Th1 C15 65.1(3) 1_455 2_667
O3 Th1 C15 89.5(3) 2_676 2_667
O7 Th1 C15 25.5(3) 2_667 2_667
O9 Th1 C15 83.1(3) . 2_667
O6 Th1 C15 24.8(3) 2_667 2_667
O2 Th1 C15 128.6(3) 2_676 2_667
O8 Th1 C7 135.7(3) . 2_676
O1 Th1 C7 78.9(3) . 2_676
O8 Th1 C7 68.7(3) 2_666 2_676
O5 Th1 C7 92.9(4) 2_766 2_676
O4 Th1 C7 91.7(3) 1_455 2_676
O3 Th1 C7 25.0(3) 2_676 2_676
O7 Th1 C7 135.4(3) 2_667 2_676
O9 Th1 C7 142.1(3) . 2_676
O6 Th1 C7 85.8(3) 2_667 2_676
O2 Th1 C7 25.0(3) 2_676 2_676
C15 Th1 C7 110.2(4) 2_667 2_676
O1 P1 C16 110.1(5) . .
O1 P1 C8 108.6(5) . .
C16 P1 C8 110.4(6) . .
O1 P1 C1 110.9(5) . .
C16 P1 C1 107.7(6) . .
C8 P1 C1 109.1(6) . .
Th1 O8 Th1 113.0(3) . 2_666
P1 O1 Th1 166.6(6) . .
C6 C1 C2 120.1(11) . .
C6 C1 P1 120.5(9) . .
C2 C1 P1 119.1(9) . .
C13 C8 C9 119.0(11) . .
C13 C8 P1 118.4(10) . .
C9 C8 P1 122.6(9) . .
C3 C2 C1 119.8(11) . .
C18 C17 C16 120.7(11) . .
C21 C16 C17 120.1(11) . .
C21 C16 P1 122.4(9) . .
C17 C16 P1 117.4(9) . .
C5 C6 C1 119.8(12) . .
C16 C21 C19 119.3(12) . .
C8 C9 C10 119.7(12) . .
C8 C13 C12 120.2(13) . .
C7 O2 Th1 90.1(8) . 2_676
C7 O3 Th1 99.8(8) . 2_676
O2 C7 O3 120.1(12) . .
O2 C7 C4 122.2(12) . .
O3 C7 C4 117.6(11) . .
O2 C7 Th1 65.0(7) . 2_676
O3 C7 Th1 55.2(6) . 2_676
C4 C7 Th1 171.8(9) . 2_676
C2 C3 C4 119.8(11) . .
C5 C4 C3 120.8(12) . .
C5 C4 C7 118.4(11) . .
C3 C4 C7 120.9(11) . .
C4 C5 C6 119.6(12) . .
C11 C12 C13 120.8(13) . .
C11 C10 C9 121.2(12) . .
C12 C11 C10 118.4(11) . .
C12 C11 C14 119.9(11) . .
C10 C11 C14 121.7(11) . .
O5 C14 O4 126.3(10) . .
O5 C14 C11 116.4(10) . .
O4 C14 C11 117.1(10) . .
C14 O4 Th1 139.2(7) . 1_655
C14 O5 Th1 135.1(7) . 2_766
C15 O6 Th1 92.9(7) . 2_667
C15 O7 Th1 95.0(7) . 2_667
C19 C20 C18 120.3(11) . .
C19 C20 C15 119.9(11) . .
C18 C20 C15 119.8(11) . .
O6 C15 O7 121.8(11) . .
O6 C15 C20 120.1(11) . .
O7 C15 C20 117.9(11) . .
O6 C15 Th1 62.3(6) . 2_667
O7 C15 Th1 59.6(6) . 2_667
C20 C15 Th1 176.9(9) . 2_667
C17 C18 C20 119.5(12) . .
C20 C19 C21 119.9(11) . .

loop_
_geom_bond_atom_site_label_1
_geom_bond_atom_site_label_2
_geom_bond_distance
_geom_bond_site_symmetry_2
Th1 O8 2.339(7) .
Th1 O1 2.362(8) .
Th1 O8 2.382(7) 2_666
Th1 O5 2.448(8) 2_766
Th1 O4 2.454(8) 1_455
Th1 O3 2.479(9) 2_676
Th1 O7 2.552(9) 2_667
Th1 O9 2.590(10) .
Th1 O6 2.614(8) 2_667
Th1 O2 2.695(9) 2_676
Th1 C15 2.948(12) 2_667
Th1 C7 2.974(13) 2_676
P1 O1 1.498(8) .
P1 C16 1.784(12) .
P1 C8 1.785(12) .
P1 C1 1.789(12) .
O8 Th1 2.382(7) 2_666
C1 C6 1.386(16) .
C1 C2 1.399(16) .
C8 C13 1.361(17) .
C8 C9 1.380(18) .
C2 C3 1.370(17) .
C17 C18 1.374(17) .
C17 C16 1.394(17) .
C16 C21 1.387(17) .
C6 C5 1.385(18) .
C21 C19 1.400(17) .
C9 C10 1.385(17) .
C13 C12 1.397(18) .
O2 C7 1.256(16) .
O2 Th1 2.695(9) 2_676
O3 C7 1.276(16) .
O3 Th1 2.479(9) 2_676
C7 C4 1.502(17) .
C7 Th1 2.974(13) 2_676
C3 C4 1.390(17) .
C4 C5 1.381(18) .
C12 C11 1.361(17) .
C10 C11 1.366(17) .
C11 C14 1.499(15) .
C14 O5 1.237(14) .
C14 O4 1.252(14) .
O4 Th1 2.454(8) 1_655
O5 Th1 2.448(8) 2_766
O6 C15 1.236(16) .
O6 Th1 2.614(8) 2_667
O7 C15 1.272(15) .
O7 Th1 2.552(9) 2_667
C20 C19 1.388(18) .
C20 C18 1.393(16) .
C20 C15 1.507(16) .
C15 Th1 2.948(11) 2_667
